data_1560807
loop_
_publ_author_name
'Xue, Peng-Hui'
'Zhang, Nan'
'Liu, Da'
'Zhang, Qing-Ran'
'Duan, Jing-Shi'
'Yu, Ya-Qin'
'Li, Jin-Yan'
'Cao, Shi-Jie'
'Zhao, Feng'
'Kang, Ning'
'Qiu, Feng'

_publ_section_title
;
 Cytotoxic and Anti-Inflammatory Sesquiterpenes from the Whole Plants of
 <i>Centipeda minima</i>.
;
_journal_issue 2
_journal_name_full 'Journal of natural products'
_journal_page_first 247
_journal_page_last 258
_journal_paper_doi 10.1021/acs.jnatprod.0c00884
_journal_volume 84
_journal_year 2021
_chemical_formula_moiety '0.5(C20 H25 O5), 0.5(C20 H26 O5), 0.5(H)'
_chemical_formula_sum 'C20 H26 O5'
_chemical_formula_weight 346.41
_space_group_crystal_system monoclinic
_space_group_IT_number 4
_space_group_name_Hall 'P 2yb'
_space_group_name_H-M_alt 'P 1 21 1'
_atom_sites_solution_hydrogens mixed
_audit_creation_date 2020-06-06
_audit_creation_method
;
Olex2 1.3-alpha
(compiled 2020.05.22 svn.r1d9e7f8d for OlexSys, GUI svn.r6115)
;
_cell_angle_alpha 90
_cell_angle_beta 94.252(5)
_cell_angle_gamma 90
_cell_formula_units_Z 4
_cell_length_a 7.5625(4)
_cell_length_b 11.8123(5)
_cell_length_c 21.2504(11)
_cell_measurement_temperature 293(2)
_cell_volume 1893.08(16)
_computing_molecular_graphics 'Olex2 1.3-alpha (Dolomanov et al., 2009)'
_computing_publication_material 'Olex2 1.3-alpha (Dolomanov et al., 2009)'
_computing_structure_refinement 'SHELXL 2018/3 (Sheldrick, 2015)'
_diffrn_ambient_temperature 293(2)
_diffrn_measured_fraction_theta_full 1.000
_diffrn_measured_fraction_theta_max 0.978
_diffrn_radiation_type CuK\a
_diffrn_radiation_wavelength 1.54184
_diffrn_reflns_av_unetI/netI 0.0486
_diffrn_reflns_Laue_measured_fraction_full 1.000
_diffrn_reflns_Laue_measured_fraction_max 0.978
_diffrn_reflns_limit_h_max 9
_diffrn_reflns_limit_h_min -9
_diffrn_reflns_limit_k_max 14
_diffrn_reflns_limit_k_min -14
_diffrn_reflns_limit_l_max 26
_diffrn_reflns_limit_l_min -9
_diffrn_reflns_number 7416
_diffrn_reflns_point_group_measured_fraction_full 0.996
_diffrn_reflns_point_group_measured_fraction_max 0.960
_diffrn_reflns_theta_full 67.684
_diffrn_reflns_theta_max 74.212
_diffrn_reflns_theta_min 2.085
_exptl_absorpt_coefficient_mu 0.705
_exptl_crystal_density_diffrn 1.215
_exptl_crystal_F_000 744
_exptl_crystal_size_max 0.12
_exptl_crystal_size_mid 0.11
_exptl_crystal_size_min 0.09
_refine_diff_density_max 0.672
_refine_diff_density_min -0.635
_refine_diff_density_rms 0.159
_refine_ls_abs_structure_details
;
 Flack x determined using 2718 quotients [(I+)-(I-)]/[(I+)+(I-)]
 (Parsons, Flack and Wagner, Acta Cryst. B69 (2013) 249-259).
;
_refine_ls_abs_structure_Flack 0.10(13)
_refine_ls_extinction_method none
_refine_ls_goodness_of_fit_ref 1.079
_refine_ls_hydrogen_treatment mixed
_refine_ls_matrix_type full
_refine_ls_number_parameters 535
_refine_ls_number_reflns 7416
_refine_ls_number_restraints 1
_refine_ls_restrained_S_all 1.079
_refine_ls_R_factor_all 0.1291
_refine_ls_R_factor_gt 0.1251
_refine_ls_shift/su_max 0.025
_refine_ls_shift/su_mean 0.001
_refine_ls_structure_factor_coef Fsqd
_refine_ls_weighting_details 'w=1/[\s^2^(Fo^2^)+(0.1652P)^2^+7.4806P] where P=(Fo^2^+2Fc^2^)/3'
_refine_ls_weighting_scheme calc
_refine_ls_wR_factor_gt 0.3358
_refine_ls_wR_factor_ref 0.3386
_reflns_Friedel_coverage 0.868
_reflns_Friedel_fraction_full 0.991
_reflns_Friedel_fraction_max 0.940
_reflns_number_gt 6995
_reflns_number_total 7416
_reflns_threshold_expression 'I > 2\s(I)'
_cod_data_source_file np0c00884_si_005.cif
_cod_data_source_block 1656-h_tw
_cod_original_cell_volume 1893.07(16)
_cod_database_code 1560807
_shelx_shelxl_version_number 2018/3
_shelx_space_group_comment
;
The symmetry employed for this shelxl refinement is uniquely defined
by the following loop, which should always be used as a source of
symmetry information in preference to the above space-group names.
They are only intended as comments.
;
_shelx_estimated_absorpt_t_max 0.939
_shelx_estimated_absorpt_t_min 0.920
_olex2_refinement_description
;
1. Twinned data refinement
 Scales: 0.757(3)
 0.243(3)
2. Fixed Uiso
 At 1.2 times of:
  All C(H) groups, All C(H,H) groups
 At 1.5 times of:
  All C(H,H,H) groups
3.a Ternary CH refined with riding coordinates:
 C7(H7), C1(H1), C6(H6), C8(H8), C11(H11), C10(H10)
3.b Secondary CH2 refined with riding coordinates:
 C9(H9A,H9B)
3.c Aromatic/amide H refined with riding coordinates:
 C2(H2), C3(H3), C3'(H3')
3.d Idealised Me refined as rotating group:
 C4'(H4'A,H4'B,H4'C), C15(H15A,H15B,H15C), C5'(H5'A,H5'B,H5'C), C13(H13A,H13B,
 H13C), C14(H14A,H14B,H14C)
;
_olex2_submission_special_instructions 'No special instructions were received'

loop_
_space_group_symop_operation_xyz
'x, y, z'
'-x, y+1/2, -z'

loop_
_atom_site_label
_atom_site_type_symbol
_atom_site_fract_x
_atom_site_fract_y
_atom_site_fract_z
_atom_site_U_iso_or_equiv
_atom_site_adp_type
_atom_site_occupancy
_atom_site_site_symmetry_order
_atom_site_calc_flag
_atom_site_refinement_flags_posn
_atom_site_refinement_flags_adp
_atom_site_refinement_flags_occupancy
_atom_site_disorder_assembly
_atom_site_disorder_group
O7 O 0.1224(5) 0.3891(3) 0.1368(2) 0.0351(10) Uani 1 1 d . . . A 1
O3 O 0.6027(5) 0.6399(3) 0.25774(17) 0.0272(8) Uani 1 1 d . . . . .
O1 O 0.2492(5) 0.5805(4) 0.3821(2) 0.0356(10) Uani 1 1 d . . . . .
O2 O 0.6508(5) 0.6262(3) 0.36356(18) 0.0282(9) Uani 1 1 d . . . . .
O9 O 0.2693(5) 0.7529(3) 0.11205(18) 0.0326(10) Uani 1 1 d . . . . .
O10 O 0.1275(6) 0.8714(3) 0.1720(2) 0.0407(11) Uani 1 1 d . . . . .
O4 O 0.8497(5) 0.2701(3) 0.4053(2) 0.0358(10) Uani 1 1 d . . . . .
O8 O -0.3018(6) 0.4224(4) 0.1207(2) 0.0462(12) Uani 1 1 d . . . . .
O5 O 0.6985(7) 0.1413(4) 0.3474(2) 0.0431(11) Uani 1 1 d . . . . .
O6 O 0.1226(5) 0.3578(4) 0.2416(2) 0.0418(11) Uani 1 1 d . . . . .
C1' C 0.6335(6) 0.6842(4) 0.3077(2) 0.0251(11) Uani 1 1 d . . . . .
C12B C 0.1912(8) 0.7790(4) 0.1648(3) 0.0297(13) Uani 1 1 d . . . . .
C4 C 0.3552(7) 0.5591(4) 0.4270(3) 0.0284(12) Uani 1 1 d . . . . .
C2 C 0.5030(7) 0.5683(4) 0.5243(3) 0.0291(12) Uani 1 1 d . . . . .
H2 H 0.523825 0.576456 0.567787 0.035 Uiso 1 1 calc R U . . .
C5B C -0.0524(7) 0.5302(4) 0.0844(3) 0.0284(12) Uani 1 1 d . . . . .
C2' C 0.6522(7) 0.8085(4) 0.3196(3) 0.0280(12) Uani 1 1 d . . . . .
C4' C 0.6546(9) 0.8691(6) 0.2032(3) 0.0409(16) Uani 1 1 d . . . . .
H4'A H 0.565089 0.918635 0.184275 0.061 Uiso 1 1 calc R U . . .
H4'B H 0.624187 0.792048 0.192983 0.061 Uiso 1 1 calc R U . . .
H4'C H 0.766883 0.887051 0.187321 0.061 Uiso 1 1 calc R U . . .
C2B C -0.1063(8) 0.4588(5) -0.0206(3) 0.0343(14) Uani 1 1 d . . . . .
H2B H -0.121(10) 0.447(6) -0.062(3) 0.041 Uiso 1 1 d . U . . .
C7 C 0.7735(7) 0.4412(5) 0.3458(3) 0.0267(12) Uani 1 1 d . . . . .
H7 H 0.844282 0.491860 0.321152 0.032 Uiso 1 1 calc R U . . .
C1 C 0.6367(7) 0.5240(5) 0.4818(3) 0.0278(12) Uani 1 1 d . . . . .
H1 H 0.702299 0.590501 0.468655 0.033 Uiso 1 1 calc R U . . .
C6 C 0.6051(7) 0.5079(4) 0.3608(2) 0.0254(12) Uani 1 1 d . . . . .
H6 H 0.514082 0.496513 0.326121 0.030 Uiso 1 1 calc R U . . .
C3 C 0.3506(8) 0.5944(5) 0.4920(3) 0.0347(14) Uani 1 1 d . . . . .
H3 H 0.255200 0.630128 0.508874 0.042 Uiso 1 1 calc R U . . .
C3B C -0.2418(8) 0.4261(5) 0.0108(3) 0.0378(15) Uani 1 1 d . . . . .
H3B H -0.255(10) 0.368(7) 0.006(3) 0.045 Uiso 1 1 d . U . . .
C6B C 0.0603(7) 0.5028(4) 0.1454(3) 0.0256(12) Uani 1 1 d . . . . .
H6B H -0.014(9) 0.501(6) 0.173(3) 0.031 Uiso 1 1 d . U . B 2
C3' C 0.6667(9) 0.8842(5) 0.2735(3) 0.0359(14) Uani 1 1 d . . . . .
H3' H 0.687620 0.958106 0.287214 0.043 Uiso 1 1 calc R U . . .
C1B C 0.0431(7) 0.5051(5) 0.0242(3) 0.0322(14) Uani 1 1 d . . . . .
H1B H 0.136(10) 0.433(6) 0.030(3) 0.039 Uiso 1 1 d . U . . .
C13B C 0.0426(7) 0.6755(5) 0.2519(2) 0.0318(13) Uani 1 1 d . . . . .
H13D H 0.041(11) 0.756(7) 0.279(3) 0.048 Uiso 1 1 d . U . . .
H13E H 0.095(11) 0.596(7) 0.268(3) 0.048 Uiso 1 1 d . U . . .
H13F H -0.087(11) 0.666(7) 0.238(3) 0.048 Uiso 1 1 d . U . . .
C8 C 0.9021(7) 0.3898(5) 0.3991(3) 0.0316(14) Uani 1 1 d . . . . .
H8 H 1.019009 0.388176 0.382055 0.038 Uiso 1 1 calc R U . . .
C5 C 0.5227(7) 0.4856(4) 0.4228(2) 0.0267(12) Uani 1 1 d . . . . .
C11B C 0.1929(7) 0.6800(4) 0.2080(2) 0.0251(12) Uani 1 1 d . . . . .
H11B H 0.296(9) 0.692(6) 0.238(3) 0.030 Uiso 1 1 d . U . . .
C11 C 0.7401(8) 0.3322(5) 0.3061(3) 0.0306(13) Uani 1 1 d . . . . .
H11 H 0.842831 0.324884 0.280865 0.037 Uiso 1 1 calc R U . . .
C15B C -0.1328(7) 0.6500(5) 0.0851(3) 0.0304(13) Uani 1 1 d . . . . .
H15D H -0.223(10) 0.640(7) 0.120(3) 0.046 Uiso 1 1 d . U . . .
H15E H -0.206(10) 0.652(7) 0.040(3) 0.046 Uiso 1 1 d . U . . .
H15F H -0.036(10) 0.679(6) 0.105(3) 0.046 Uiso 1 1 d . U . . .
C15 C 0.4540(7) 0.3634(4) 0.4267(3) 0.0281(12) Uani 1 1 d . . . . .
H15A H 0.393513 0.354459 0.464572 0.042 Uiso 1 1 calc R U . . .
H15B H 0.552076 0.311761 0.427376 0.042 Uiso 1 1 calc R U . . .
H15C H 0.373459 0.347863 0.390707 0.042 Uiso 1 1 calc R U . . .
C5' C 0.6631(10) 0.8448(5) 0.3882(3) 0.0435(17) Uani 1 1 d . . . . .
H5'A H 0.567843 0.810822 0.408889 0.065 Uiso 1 1 calc R U . . .
H5'B H 0.654014 0.925755 0.390534 0.065 Uiso 1 1 calc R U . . .
H5'C H 0.774459 0.820918 0.408515 0.065 Uiso 1 1 calc R U . . .
C8B C 0.3328(7) 0.6360(5) 0.1143(3) 0.0331(14) Uani 1 1 d . . . . .
H8B H 0.403(10) 0.620(6) 0.122(3) 0.040 Uiso 1 1 d . U . . .
C9B C 0.3403(7) 0.5946(6) 0.0475(3) 0.0370(15) Uani 1 1 d . . . . .
H9BA H 0.324(11) 0.508(6) 0.071(3) 0.044 Uiso 1 1 d . U . . .
H9BB H 0.382(11) 0.625(6) 0.026(3) 0.044 Uiso 1 1 d . U . . .
C16B C 0.1489(8) 0.3237(5) 0.1884(3) 0.0407(16) Uani 1 1 d . . . . .
C7B C 0.2261(7) 0.5777(5) 0.1653(3) 0.0300(13) Uani 1 1 d . . . . .
H7B H 0.262(10) 0.531(6) 0.190(3) 0.036 Uiso 1 1 d . U . . .
C12 C 0.7560(9) 0.2374(5) 0.3526(3) 0.0367(14) Uani 1 1 d . . . . .
C10B C 0.1664(7) 0.5950(6) 0.0020(3) 0.0353(14) Uani 1 1 d . . . . .
H10B H 0.096(10) 0.673(6) 0.002(3) 0.042 Uiso 1 1 d . U . . .
C10 C 0.7783(8) 0.4397(5) 0.5087(3) 0.0351(14) Uani 1 1 d . . . . .
H10 H 0.725892 0.363895 0.509201 0.042 Uiso 1 1 calc R U . . .
C4B C -0.2157(9) 0.4511(5) 0.0770(3) 0.0369(15) Uani 1 1 d . . . . .
C13 C 0.5773(9) 0.3241(5) 0.2589(3) 0.0398(15) Uani 1 1 d . . . . .
H13A H 0.472516 0.315738 0.281342 0.060 Uiso 1 1 calc R U . . .
H13B H 0.589275 0.259698 0.231937 0.060 Uiso 1 1 calc R U . . .
H13C H 0.568090 0.391653 0.233754 0.060 Uiso 1 1 calc R U . . .
C9 C 0.9322(8) 0.4390(6) 0.4647(3) 0.0410(16) Uani 1 1 d . . . . .
H9A H 0.971079 0.516657 0.460274 0.049 Uiso 1 1 calc R U . . .
H9B H 1.030072 0.398003 0.486233 0.049 Uiso 1 1 calc R U . . .
C20B C 0.2976(11) 0.2055(6) 0.1026(4) 0.055(2) Uani 1 1 d . . . . .
H H 0.358(15) 0.260(9) 0.036(4) 0.082 Uiso 1 1 d . U . . .
H20A H 0.317(14) 0.123(9) 0.113(4) 0.082 Uiso 1 1 d . U . . .
H20B H 0.353(15) 0.251(9) 0.091(5) 0.082 Uiso 1 1 d . U . . .
C17B C 0.2304(14) 0.2118(6) 0.1696(4) 0.068(3) Uani 1 1 d . . . . .
C14 C 0.8542(11) 0.4702(9) 0.5760(3) 0.061(2) Uani 1 1 d . . . . .
H14A H 0.951193 0.522109 0.573678 0.092 Uiso 1 1 calc R U . . .
H14B H 0.895384 0.402688 0.597573 0.092 Uiso 1 1 calc R U . . .
H14C H 0.763234 0.504792 0.598718 0.092 Uiso 1 1 calc R U . . .
C14B C 0.2206(10) 0.5725(9) -0.0650(3) 0.059(2) Uani 1 1 d . . . . .
H14D H 0.257(15) 0.497(9) -0.062(5) 0.089 Uiso 1 1 d . U . . .
H14E H 0.304(15) 0.627(10) -0.083(5) 0.089 Uiso 1 1 d . U . . .
H14F H 0.077(15) 0.588(9) -0.093(5) 0.089 Uiso 1 1 d . U . . .
C19B C 0.1701(16) 0.1156(8) 0.2716(6) 0.089(3) Uani 1 1 d . . . . .
H19A H 0.08(2) 0.175(12) 0.273(6) 0.134 Uiso 1 1 d . U . . .
H19B H 0.14(2) 0.140(13) 0.339(6) 0.134 Uiso 1 1 d . U . . .
H19C H 0.12(2) 0.026(11) 0.287(6) 0.134 Uiso 1 1 d . U . . .
C18B C 0.2367(18) 0.1220(9) 0.2076(5) 0.083(3) Uani 1 1 d . . . . .
H18B H 0.280(17) 0.027(9) 0.176(5) 0.099 Uiso 1 1 d . U . . .

loop_
_atom_site_aniso_label
_atom_site_aniso_U_11
_atom_site_aniso_U_22
_atom_site_aniso_U_33
_atom_site_aniso_U_23
_atom_site_aniso_U_13
_atom_site_aniso_U_12
O7 0.0264(18) 0.0261(17) 0.052(2) -0.0058(17) -0.0041(17) 0.0029(16)
O3 0.0252(16) 0.0220(15) 0.0343(17) 0.0004(15) 0.0025(14) 0.0024(15)
O1 0.0237(17) 0.035(2) 0.048(2) -0.0051(18) -0.0013(16) 0.0055(17)
O2 0.0328(18) 0.0166(15) 0.0349(17) -0.0067(14) 0.0009(15) -0.0078(14)
O9 0.0310(19) 0.0331(19) 0.0340(18) 0.0042(16) 0.0047(15) -0.0084(16)
O10 0.052(2) 0.0185(17) 0.050(2) -0.0016(17) -0.007(2) 0.0020(18)
O4 0.0296(19) 0.035(2) 0.043(2) 0.0026(17) 0.0055(16) 0.0148(16)
O8 0.030(2) 0.050(2) 0.058(2) -0.010(2) -0.0001(19) -0.0169(18)
O5 0.056(2) 0.0197(16) 0.055(2) -0.0010(18) 0.014(2) 0.0021(19)
O6 0.0251(18) 0.035(2) 0.065(3) 0.0154(19) -0.0001(18) -0.0109(17)
C1' 0.018(2) 0.022(2) 0.037(2) 0.000(2) 0.0118(18) -0.0022(19)
C12B 0.028(3) 0.022(2) 0.037(3) -0.006(2) -0.006(2) 0.002(2)
C4 0.022(2) 0.019(2) 0.044(3) 0.002(2) 0.002(2) 0.0027(19)
C2 0.031(2) 0.022(2) 0.034(2) -0.006(2) 0.006(2) -0.004(2)
C5B 0.029(2) 0.022(2) 0.034(2) -0.002(2) 0.002(2) 0.008(2)
C2' 0.027(2) 0.020(2) 0.037(3) -0.005(2) 0.001(2) -0.005(2)
C4' 0.042(3) 0.035(3) 0.045(3) 0.011(3) 0.006(3) -0.003(3)
C2B 0.031(3) 0.027(2) 0.044(3) -0.017(2) -0.003(2) -0.006(2)
C7 0.021(2) 0.025(2) 0.035(2) 0.002(2) 0.0024(19) -0.0042(19)
C1 0.024(2) 0.024(2) 0.034(2) -0.007(2) -0.005(2) 0.000(2)
C6 0.030(2) 0.013(2) 0.033(2) -0.0004(19) 0.004(2) -0.0063(19)
C3 0.027(2) 0.038(3) 0.040(3) -0.004(2) 0.010(2) 0.002(2)
C3B 0.025(3) 0.022(2) 0.065(4) -0.011(3) -0.007(3) 0.002(2)
C6B 0.020(2) 0.018(2) 0.039(3) -0.001(2) 0.003(2) -0.0022(18)
C3' 0.040(3) 0.021(2) 0.047(3) -0.003(2) 0.003(3) -0.002(2)
C1B 0.021(2) 0.038(3) 0.037(3) -0.011(2) -0.003(2) -0.002(2)
C13B 0.024(2) 0.042(3) 0.029(2) -0.008(2) -0.0046(19) 0.019(2)
C8 0.014(2) 0.026(2) 0.054(3) -0.002(2) 0.001(2) 0.0065(19)
C5 0.028(2) 0.023(2) 0.028(2) 0.003(2) -0.001(2) -0.005(2)
C11B 0.026(2) 0.022(2) 0.028(2) 0.000(2) 0.0005(19) 0.003(2)
C11 0.030(2) 0.027(2) 0.036(2) 0.001(2) 0.012(2) 0.000(2)
C15B 0.022(2) 0.036(3) 0.034(2) -0.005(2) 0.0075(19) -0.006(2)
C15 0.028(2) 0.021(2) 0.036(3) -0.005(2) 0.009(2) -0.007(2)
C5' 0.060(4) 0.030(3) 0.040(3) -0.006(2) -0.003(3) -0.008(3)
C8B 0.018(2) 0.034(3) 0.047(3) -0.004(3) 0.004(2) -0.002(2)
C9B 0.020(2) 0.047(3) 0.045(3) -0.011(3) 0.008(2) -0.002(2)
C16B 0.029(3) 0.032(3) 0.060(4) 0.001(3) -0.008(3) -0.006(2)
C7B 0.028(2) 0.025(2) 0.037(3) 0.004(2) -0.001(2) 0.005(2)
C12 0.049(3) 0.022(2) 0.041(3) 0.003(2) 0.016(2) 0.013(2)
C10B 0.020(2) 0.051(3) 0.035(3) -0.004(3) 0.002(2) -0.008(2)
C10 0.029(3) 0.039(3) 0.037(3) -0.003(2) -0.003(2) -0.005(2)
C4B 0.038(3) 0.028(3) 0.045(3) 0.006(2) 0.005(3) 0.005(2)
C13 0.055(4) 0.022(2) 0.043(3) -0.014(2) 0.008(3) -0.010(2)
C9 0.026(3) 0.047(3) 0.050(3) 0.001(3) 0.005(2) -0.002(3)
C20B 0.056(4) 0.037(3) 0.073(4) -0.013(3) 0.009(4) 0.004(3)
C17B 0.087(6) 0.036(3) 0.077(5) 0.014(3) -0.029(4) -0.018(4)
C14 0.045(4) 0.096(6) 0.041(3) -0.013(4) -0.008(3) 0.004(4)
C14B 0.045(4) 0.094(6) 0.039(3) -0.004(4) 0.001(3) -0.012(4)
C19B 0.106(7) 0.044(5) 0.124(7) 0.013(5) 0.054(5) 0.005(5)
C18B 0.110(8) 0.072(6) 0.065(5) 0.014(5) 0.001(5) 0.003(6)

loop_
_atom_type_symbol
_atom_type_description
_atom_type_scat_dispersion_real
_atom_type_scat_dispersion_imag
_atom_type_scat_source
C C 0.0181 0.0091 'International Tables Vol C Tables 4.2.6.8 and 6.1.1.4'
H H 0.0000 0.0000 'International Tables Vol C Tables 4.2.6.8 and 6.1.1.4'
O O 0.0492 0.0322 'International Tables Vol C Tables 4.2.6.8 and 6.1.1.4'

loop_
_geom_angle_atom_site_label_1
_geom_angle_atom_site_label_2
_geom_angle_atom_site_label_3
_geom_angle
_geom_angle_site_symmetry_1
_geom_angle_site_symmetry_3
_geom_angle_publ_flag
C16B O7 C6B 117.6(5) . . ?
C1' O2 C6 116.3(4) . . ?
C12B O9 C8B 110.8(4) . . ?
C12 O4 C8 109.4(4) . . ?
O3 C1' O2 123.5(5) . . ?
O3 C1' C2' 126.4(5) . . ?
O2 C1' C2' 110.1(4) . . ?
O9 C12B C11B 110.6(4) . . ?
O10 C12B O9 121.2(5) . . ?
O10 C12B C11B 128.2(5) . . ?
O1 C4 C3 128.5(5) . . ?
O1 C4 C5 124.3(5) . . ?
C3 C4 C5 107.2(4) . . ?
C1 C2 H2 124.3 . . ?
C3 C2 H2 124.3 . . ?
C3 C2 C1 111.4(5) . . ?
C6B C5B C1B 113.3(4) . . ?
C6B C5B C15B 112.4(4) . . ?
C6B C5B C4B 110.3(4) . . ?
C1B C5B C4B 102.6(4) . . ?
C15B C5B C1B 113.2(5) . . ?
C15B C5B C4B 104.0(4) . . ?
C1' C2' C5' 116.0(5) . . ?
C3' C2' C1' 123.0(5) . . ?
C3' C2' C5' 120.9(5) . . ?
H4'A C4' H4'B 109.5 . . ?
H4'A C4' H4'C 109.5 . . ?
H4'B C4' H4'C 109.5 . . ?
C3' C4' H4'A 109.5 . . ?
C3' C4' H4'B 109.5 . . ?
C3' C4' H4'C 109.5 . . ?
C3B C2B H2B 114(5) . . ?
C3B C2B C1B 110.8(5) . . ?
C1B C2B H2B 135(5) . . ?
C6 C7 H7 106.8 . . ?
C6 C7 C8 121.7(5) . . ?
C8 C7 H7 106.8 . . ?
C11 C7 H7 106.8 . . ?
C11 C7 C6 115.5(4) . . ?
C11 C7 C8 98.0(4) . . ?
C2 C1 H1 105.7 . . ?
C2 C1 C5 103.5(4) . . ?
C2 C1 C10 118.8(5) . . ?
C5 C1 H1 105.7 . . ?
C5 C1 C10 116.4(4) . . ?
C10 C1 H1 105.7 . . ?
O2 C6 C7 107.7(4) . . ?
O2 C6 H6 108.5 . . ?
O2 C6 C5 104.2(4) . . ?
C7 C6 H6 108.5 . . ?
C5 C6 C7 119.0(4) . . ?
C5 C6 H6 108.5 . . ?
C4 C3 H3 124.9 . . ?
C2 C3 C4 110.1(5) . . ?
C2 C3 H3 124.9 . . ?
C2B C3B H3B 108(6) . . ?
C2B C3B C4B 112.3(5) . . ?
C4B C3B H3B 111(6) . . ?
O7 C6B C5B 104.8(4) . . ?
O7 C6B C7B 107.4(4) . . ?
C5B C6B H6B 103(4) . . ?
C5B C6B C7B 119.5(4) . . ?
C7B C6B H6B 113(4) . . ?
C2' C3' C4' 130.3(5) . . ?
C2' C3' H3' 114.8 . . ?
C4' C3' H3' 114.8 . . ?
C5B C1B H1B 112(4) . . ?
C2B C1B C5B 102.5(5) . . ?
C2B C1B H1B 104(4) . . ?
C10B C1B C5B 117.5(5) . . ?
C10B C1B C2B 120.1(5) . . ?
C10B C1B H1B 100(4) . . ?
H13D C13B H13E 127(5) . . ?
H13D C13B H13F 102(6) . . ?
H13E C13B H13F 109(6) . . ?
C11B C13B H13D 109(4) . . ?
C11B C13B H13E 87(4) . . ?
C11B C13B H13F 125(4) . . ?
O4 C8 C7 106.3(4) . . ?
O4 C8 H8 105.7 . . ?
O4 C8 C9 108.0(5) . . ?
C7 C8 H8 105.7 . . ?
C9 C8 C7 124.2(5) . . ?
C9 C8 H8 105.7 . . ?
C1 C5 C4 101.5(4) . . ?
C1 C5 C15 113.9(4) . . ?
C6 C5 C4 110.1(4) . . ?
C6 C5 C1 114.5(5) . . ?
C6 C5 C15 111.8(4) . . ?
C15 C5 C4 104.0(4) . . ?
C12B C11B C13B 115.7(5) . . ?
C12B C11B H11B 105(4) . . ?
C12B C11B C7B 104.3(4) . . ?
C13B C11B H11B 102(4) . . ?
C13B C11B C7B 119.6(5) . . ?
C7B C11B H11B 110(4) . . ?
C7 C11 H11 105.5 . . ?
C12 C11 C7 105.1(4) . . ?
C12 C11 H11 105.5 . . ?
C12 C11 C13 114.1(5) . . ?
C13 C11 C7 119.9(5) . . ?
C13 C11 H11 105.5 . . ?
C5B C15B H15D 100(4) . . ?
C5B C15B H15E 101(4) . . ?
C5B C15B H15F 93(5) . . ?
H15D C15B H15E 108(6) . . ?
H15D C15B H15F 106(6) . . ?
H15E C15B H15F 140(6) . . ?
C5 C15 H15A 109.5 . . ?
C5 C15 H15B 109.5 . . ?
C5 C15 H15C 109.5 . . ?
H15A C15 H15B 109.5 . . ?
H15A C15 H15C 109.5 . . ?
H15B C15 H15C 109.5 . . ?
C2' C5' H5'A 109.5 . . ?
C2' C5' H5'B 109.5 . . ?
C2' C5' H5'C 109.5 . . ?
H5'A C5' H5'B 109.5 . . ?
H5'A C5' H5'C 109.5 . . ?
H5'B C5' H5'C 109.5 . . ?
O9 C8B H8B 128(8) . . ?
O9 C8B C9B 108.2(5) . . ?
O9 C8B C7B 104.7(4) . . ?
C9B C8B H8B 94(7) . . ?
C9B C8B C7B 124.7(5) . . ?
C7B C8B H8B 99(7) . . ?
C8B C9B H9BA 82(4) . . ?
C8B C9B H9BB 120(6) . . ?
C8B C9B C10B 119.3(5) . . ?
H9BA C9B H9BB 147(8) . . ?
C10B C9B H9BA 99(4) . . ?
C10B C9B H9BB 90(6) . . ?
O7 C16B C17B 108.8(6) . . ?
O6 C16B O7 122.5(6) . . ?
O6 C16B C17B 128.4(6) . . ?
C6B C7B H7B 91(5) . . ?
C11B C7B C6B 116.1(5) . . ?
C11B C7B C8B 100.3(4) . . ?
C11B C7B H7B 103(5) . . ?
C8B C7B C6B 120.5(5) . . ?
C8B C7B H7B 126(5) . . ?
O4 C12 C11 110.4(5) . . ?
O5 C12 O4 120.6(5) . . ?
O5 C12 C11 129.0(6) . . ?
C1B C10B C9B 108.2(5) . . ?
C1B C10B H10B 107(4) . . ?
C1B C10B C14B 112.4(6) . . ?
C9B C10B H10B 113(4) . . ?
C14B C10B C9B 107.5(5) . . ?
C14B C10B H10B 109(4) . . ?
C1 C10 H10 109.0 . . ?
C1 C10 C9 108.3(5) . . ?
C1 C10 C14 113.2(6) . . ?
C9 C10 H10 109.0 . . ?
C14 C10 H10 109.0 . . ?
C14 C10 C9 108.4(5) . . ?
O8 C4B C5B 123.9(6) . . ?
O8 C4B C3B 130.2(6) . . ?
C3B C4B C5B 105.9(5) . . ?
C11 C13 H13A 109.5 . . ?
C11 C13 H13B 109.5 . . ?
C11 C13 H13C 109.5 . . ?
H13A C13 H13B 109.5 . . ?
H13A C13 H13C 109.5 . . ?
H13B C13 H13C 109.5 . . ?
C8 C9 C10 119.4(5) . . ?
C8 C9 H9A 107.5 . . ?
C8 C9 H9B 107.5 . . ?
C10 C9 H9A 107.5 . . ?
C10 C9 H9B 107.5 . . ?
H9A C9 H9B 107.0 . . ?
H20A C20B H20B 134(10) . . ?
C17B C20B H20A 85(6) . . ?
C17B C20B H20B 121(8) . . ?
C16B C17B C20B 116.7(6) . . ?
C18B C17B C16B 121.9(9) . . ?
C18B C17B C20B 121.4(8) . . ?
C10 C14 H14A 109.5 . . ?
C10 C14 H14B 109.5 . . ?
C10 C14 H14C 109.5 . . ?
H14A C14 H14B 109.5 . . ?
H14A C14 H14C 109.5 . . ?
H14B C14 H14C 109.5 . . ?
C10B C14B H14D 102(6) . . ?
C10B C14B H14E 117(6) . . ?
C10B C14B H14F 98(5) . . ?
H14D C14B H14E 117(10) . . ?
H14D C14B H14F 115(8) . . ?
H14E C14B H14F 106(8) . . ?
H19A C19B H19B 72(9) . . ?
H19A C19B H19C 113(10) . . ?
H19B C19B H19C 80(9) . . ?
C18B C19B H19A 105(8) . . ?
C18B C19B H19B 162(6) . . ?
C18B C19B H19C 117(7) . . ?
C17B C18B C19B 126.6(10) . . ?
C17B C18B H18B 111(5) . . ?
C19B C18B H18B 121(5) . . ?

loop_
_geom_bond_atom_site_label_1
_geom_bond_atom_site_label_2
_geom_bond_distance
_geom_bond_site_symmetry_2
_geom_bond_publ_flag
O7 C6B 1.439(6) . ?
O7 C16B 1.344(8) . ?
O3 C1' 1.191(6) . ?
O1 C4 1.226(7) . ?
O2 C1' 1.369(6) . ?
O2 C6 1.439(6) . ?
O9 C12B 1.341(7) . ?
O9 C8B 1.461(7) . ?
O10 C12B 1.207(7) . ?
O4 C8 1.476(7) . ?
O4 C12 1.337(7) . ?
O8 C4B 1.221(8) . ?
O5 C12 1.218(7) . ?
O6 C16B 1.229(8) . ?
C1' C2' 1.494(7) . ?
C12B C11B 1.487(7) . ?
C4 C3 1.447(8) . ?
C4 C5 1.544(8) . ?
C2 H2 0.9300 . ?
C2 C1 1.500(8) . ?
C2 C3 1.333(8) . ?
C5B C6B 1.532(8) . ?
C5B C1B 1.543(8) . ?
C5B C15B 1.540(8) . ?
C5B C4B 1.548(8) . ?
C2' C3' 1.337(8) . ?
C2' C5' 1.516(8) . ?
C4' H4'A 0.9600 . ?
C4' H4'B 0.9600 . ?
C4' H4'C 0.9600 . ?
C4' C3' 1.501(9) . ?
C2B H2B 0.89(7) . ?
C2B C3B 1.322(9) . ?
C2B C1B 1.525(8) . ?
C7 H7 0.9800 . ?
C7 C6 1.550(8) . ?
C7 C8 1.561(8) . ?
C7 C11 1.550(8) . ?
C1 H1 0.9800 . ?
C1 C5 1.536(7) . ?
C1 C10 1.541(8) . ?
C6 H6 0.9800 . ?
C6 C5 1.521(8) . ?
C3 H3 0.9300 . ?
C3B H3B 0.70(8) . ?
C3B C4B 1.436(9) . ?
C6B H6B 0.84(7) . ?
C6B C7B 1.567(7) . ?
C3' H3' 0.9300 . ?
C1B H1B 1.10(7) . ?
C1B C10B 1.512(9) . ?
C13B H13D 1.11(8) . ?
C13B H13E 1.07(8) . ?
C13B H13F 1.01(8) . ?
C13B C11B 1.524(8) . ?
C8 H8 0.9800 . ?
C8 C9 1.512(9) . ?
C5 C15 1.538(7) . ?
C11B H11B 0.98(6) . ?
C11B C7B 1.543(8) . ?
C11 H11 0.9800 . ?
C11 C12 1.493(8) . ?
C11 C13 1.532(8) . ?
C15B H15D 1.05(8) . ?
C15B H15E 1.07(7) . ?
C15B H15F 0.89(8) . ?
C15 H15A 0.9600 . ?
C15 H15B 0.9600 . ?
C15 H15C 0.9600 . ?
C5' H5'A 0.9600 . ?
C5' H5'B 0.9600 . ?
C5' H5'C 0.9600 . ?
C8B H8B 0.58(7) . ?
C8B C9B 1.506(9) . ?
C8B C7B 1.559(8) . ?
C9B H9BA 1.15(7) . ?
C9B H9BB 0.67(8) . ?
C9B C10B 1.574(8) . ?
C16B C17B 1.525(11) . ?
C7B H7B 0.79(7) . ?
C10B H10B 1.07(7) . ?
C10B C14B 1.532(9) . ?
C10 H10 0.9800 . ?
C10 C9 1.546(9) . ?
C10 C14 1.545(9) . ?
C13 H13A 0.9600 . ?
C13 H13B 0.9600 . ?
C13 H13C 0.9600 . ?
C9 H9A 0.9700 . ?
C9 H9B 0.9700 . ?
C20B H20A 1.01(11) . ?
C20B H20B 0.74(11) . ?
C20B C17B 1.548(13) . ?
C17B C18B 1.332(13) . ?
C14 H14A 0.9600 . ?
C14 H14B 0.9600 . ?
C14 H14C 0.9600 . ?
C14B H14D 0.94(11) . ?
C14B H14E 1.00(11) . ?
C14B H14F 1.22(11) . ?
C19B H19A 0.97(15) . ?
C19B H19B 1.49(13) . ?
C19B H19C 1.18(14) . ?
C19B C18B 1.486(16) . ?
C18B H18B 1.36(11) . ?

loop_
_geom_torsion_atom_site_label_1
_geom_torsion_atom_site_label_2
_geom_torsion_atom_site_label_3
_geom_torsion_atom_site_label_4
_geom_torsion
_geom_torsion_site_symmetry_1
_geom_torsion_site_symmetry_2
_geom_torsion_site_symmetry_3
_geom_torsion_site_symmetry_4
_geom_torsion_publ_flag
O7 C6B C7B C11B -150.0(4) . . . . ?
O7 C6B C7B C8B 88.7(6) . . . . ?
O7 C16B C17B C20B 11.6(9) . . . . ?
O7 C16B C17B C18B -165.6(9) . . . . ?
O3 C1' C2' C3' -12.1(9) . . . . ?
O3 C1' C2' C5' 170.8(5) . . . . ?
O1 C4 C3 C2 -170.5(6) . . . . ?
O1 C4 C5 C1 159.0(5) . . . . ?
O1 C4 C5 C6 37.4(7) . . . . ?
O1 C4 C5 C15 -82.5(6) . . . . ?
O2 C1' C2' C3' 170.1(5) . . . . ?
O2 C1' C2' C5' -7.0(7) . . . . ?
O2 C6 C5 C4 61.3(5) . . . . ?
O2 C6 C5 C1 -52.2(5) . . . . ?
O2 C6 C5 C15 176.4(4) . . . . ?
O9 C12B C11B C13B -152.1(5) . . . . ?
O9 C12B C11B C7B -18.7(6) . . . . ?
O9 C8B C9B C10B -58.5(7) . . . . ?
O9 C8B C7B C6B 99.8(5) . . . . ?
O9 C8B C7B C11B -28.9(5) . . . . ?
O10 C12B C11B C13B 26.1(8) . . . . ?
O10 C12B C11B C7B 159.5(6) . . . . ?
O4 C8 C9 C10 -59.6(7) . . . . ?
O6 C16B C17B C20B -162.6(7) . . . . ?
O6 C16B C17B C18B 20.3(14) . . . . ?
C1' O2 C6 C7 87.9(5) . . . . ?
C1' O2 C6 C5 -144.8(4) . . . . ?
C1' C2' C3' C4' 5.2(10) . . . . ?
C12B O9 C8B C9B 154.5(4) . . . . ?
C12B O9 C8B C7B 19.6(6) . . . . ?
C12B C11B C7B C6B -103.2(5) . . . . ?
C12B C11B C7B C8B 28.3(5) . . . . ?
C2 C1 C5 C4 24.1(5) . . . . ?
C2 C1 C5 C6 142.6(5) . . . . ?
C2 C1 C5 C15 -87.0(5) . . . . ?
C2 C1 C10 C9 -161.1(5) . . . . ?
C2 C1 C10 C14 -40.9(8) . . . . ?
C5B C6B C7B C11B 90.9(6) . . . . ?
C5B C6B C7B C8B -30.3(7) . . . . ?
C5B C1B C10B C9B 74.0(6) . . . . ?
C5B C1B C10B C14B -167.4(5) . . . . ?
C2B C3B C4B O8 -170.9(7) . . . . ?
C2B C3B C4B C5B 11.4(7) . . . . ?
C2B C1B C10B C9B -160.3(5) . . . . ?
C2B C1B C10B C14B -41.7(8) . . . . ?
C7 C6 C5 C4 -178.8(4) . . . . ?
C7 C6 C5 C1 67.7(6) . . . . ?
C7 C6 C5 C15 -63.7(6) . . . . ?
C7 C8 C9 C10 65.7(8) . . . . ?
C7 C11 C12 O4 -21.4(6) . . . . ?
C7 C11 C12 O5 159.3(6) . . . . ?
C1 C2 C3 C4 6.8(7) . . . . ?
C1 C10 C9 C8 -68.7(7) . . . . ?
C6 O2 C1' O3 -8.5(7) . . . . ?
C6 O2 C1' C2' 169.4(4) . . . . ?
C6 C7 C8 O4 96.4(5) . . . . ?
C6 C7 C8 C9 -29.7(8) . . . . ?
C6 C7 C11 C12 -100.6(5) . . . . ?
C6 C7 C11 C13 29.5(7) . . . . ?
C3 C4 C5 C1 -21.3(6) . . . . ?
C3 C4 C5 C6 -143.0(5) . . . . ?
C3 C4 C5 C15 97.1(5) . . . . ?
C3 C2 C1 C5 -20.5(6) . . . . ?
C3 C2 C1 C10 -151.2(5) . . . . ?
C3B C2B C1B C5B -18.2(6) . . . . ?
C3B C2B C1B C10B -150.6(6) . . . . ?
C6B O7 C16B O6 -0.1(8) . . . . ?
C6B O7 C16B C17B -174.7(5) . . . . ?
C6B C5B C1B C2B 142.1(5) . . . . ?
C6B C5B C1B C10B -83.9(6) . . . . ?
C6B C5B C4B O8 39.4(8) . . . . ?
C6B C5B C4B C3B -142.7(5) . . . . ?
C1B C5B C6B O7 -50.6(6) . . . . ?
C1B C5B C6B C7B 69.7(6) . . . . ?
C1B C5B C4B O8 160.4(6) . . . . ?
C1B C5B C4B C3B -21.6(6) . . . . ?
C1B C2B C3B C4B 4.4(7) . . . . ?
C13B C11B C7B C6B 27.9(7) . . . . ?
C13B C11B C7B C8B 159.4(4) . . . . ?
C8 O4 C12 O5 -179.8(6) . . . . ?
C8 O4 C12 C11 0.9(6) . . . . ?
C8 C7 C6 O2 93.8(5) . . . . ?
C8 C7 C6 C5 -24.3(7) . . . . ?
C8 C7 C11 C12 30.4(5) . . . . ?
C8 C7 C11 C13 160.4(5) . . . . ?
C5 C4 C3 C2 9.9(7) . . . . ?
C5 C1 C10 C9 74.2(6) . . . . ?
C5 C1 C10 C14 -165.6(6) . . . . ?
C11 C7 C6 O2 -147.7(4) . . . . ?
C11 C7 C6 C5 94.2(6) . . . . ?
C11 C7 C8 O4 -30.4(5) . . . . ?
C11 C7 C8 C9 -156.4(5) . . . . ?
C15B C5B C6B O7 179.5(4) . . . . ?
C15B C5B C6B C7B -60.2(6) . . . . ?
C15B C5B C1B C2B -88.4(5) . . . . ?
C15B C5B C1B C10B 45.6(7) . . . . ?
C15B C5B C4B O8 -81.4(7) . . . . ?
C15B C5B C4B C3B 96.5(5) . . . . ?
C5' C2' C3' C4' -177.9(6) . . . . ?
C8B O9 C12B O10 -179.0(5) . . . . ?
C8B O9 C12B C11B -0.7(6) . . . . ?
C8B C9B C10B C1B -69.7(7) . . . . ?
C8B C9B C10B C14B 168.6(6) . . . . ?
C9B C8B C7B C6B -25.2(8) . . . . ?
C9B C8B C7B C11B -153.9(5) . . . . ?
C16B O7 C6B C5B -148.9(5) . . . . ?
C16B O7 C6B C7B 83.0(6) . . . . ?
C16B C17B C18B C19B -0.3(18) . . . . ?
C7B C8B C9B C10B 65.1(8) . . . . ?
C12 O4 C8 C7 19.9(6) . . . . ?
C12 O4 C8 C9 155.3(5) . . . . ?
C10 C1 C5 C4 156.3(5) . . . . ?
C10 C1 C5 C6 -85.2(6) . . . . ?
C10 C1 C5 C15 45.2(7) . . . . ?
C4B C5B C6B O7 63.8(5) . . . . ?
C4B C5B C6B C7B -175.8(5) . . . . ?
C4B C5B C1B C2B 23.1(5) . . . . ?
C4B C5B C1B C10B 157.1(5) . . . . ?
C13 C11 C12 O4 -154.8(5) . . . . ?
C13 C11 C12 O5 25.9(9) . . . . ?
C20B C17B C18B C19B -177.3(10) . . . . ?
C14 C10 C9 C8 168.1(6) . . . . ?

loop_
_twin_individual_id
_twin_individual_mass_fraction_refined
1 0.757(3)
2 0.243(3)
